data_4503580
loop_
_publ_author_name
'Qi, Yan'
'Che, Yun-Xia'
'Zheng, Ji-Min'

_publ_section_title
;
 Self-Penetrating and Interpenetrating 3D Metal&#x2212;Organic Frameworks
 Constructed from the Rigid 1,4-Bis(1-imidazolyl)-benzene Ligand and
 Aromatic Carboxylate
;
_journal_issue 10
_journal_name_full 'Crystal Growth &amp; Design'
_journal_page_first 3602
_journal_paper_doi 10.1021/cg800087q
_journal_volume 8
_journal_year 2008
_chemical_formula_sum 'C54 H52 N12 Ni3 O20'
_chemical_formula_weight 1365.14
_chemical_name_systematic
; 
 ? 
;
_space_group_IT_number 15
_symmetry_cell_setting monoclinic
_symmetry_space_group_name_Hall '-C 2yc'
_symmetry_space_group_name_H-M 'C 1 2/c 1'
_atom_sites_solution_hydrogens geom
_atom_sites_solution_primary direct
_atom_sites_solution_secondary difmap
_audit_creation_method SHELXL-97
_cell_angle_alpha 90.00
_cell_angle_beta 91.58(3)
_cell_angle_gamma 90.00
_cell_formula_units_Z 4
_cell_length_a 19.631(4)
_cell_length_b 21.335(4)
_cell_length_c 16.114(3)
_cell_measurement_reflns_used 18219
_cell_measurement_temperature 298(2)
_cell_measurement_theta_max 27.48
_cell_measurement_theta_min 3.05
_cell_volume 6746(2)
_computing_cell_refinement 'RAXIS-RAPID Auto(Rigaku, 2004)'
_computing_data_collection 'RAXIS-RAPID Auto(Rigaku, 2004)'
_computing_data_reduction 'CrystalStructure(Rigaku/MSC, 2004)'
_computing_molecular_graphics 'SHELXL-97 (Sheldrick, 2001)'
_computing_publication_material 'SHELXL-97 (Sheldrick, 1997)'
_computing_structure_refinement 'SHELXL-97 (Sheldrick, 1997)'
_computing_structure_solution 'SHELXS-97 (Sheldrick, 1997)'
_diffrn_ambient_temperature 296(2)
_diffrn_measured_fraction_theta_full 0.999
_diffrn_measured_fraction_theta_max 0.999
_diffrn_measurement_device_type 'rigaku r-axis rapid IP area detector'
_diffrn_measurement_method '\w scans'
_diffrn_radiation_monochromator graphite
_diffrn_radiation_probe x-ray
_diffrn_radiation_type MoK\a
_diffrn_radiation_wavelength 0.71073
_diffrn_reflns_av_R_equivalents 0.1040
_diffrn_reflns_av_sigmaI/netI 0.0853
_diffrn_reflns_limit_h_max 25
_diffrn_reflns_limit_h_min -25
_diffrn_reflns_limit_k_max 26
_diffrn_reflns_limit_k_min -27
_diffrn_reflns_limit_l_max 20
_diffrn_reflns_limit_l_min -20
_diffrn_reflns_number 32710
_diffrn_reflns_theta_full 27.48
_diffrn_reflns_theta_max 27.48
_diffrn_reflns_theta_min 3.05
_diffrn_source 'rotating anode'
_exptl_absorpt_coefficient_mu 0.904
_exptl_absorpt_correction_T_max 0.9272
_exptl_absorpt_correction_T_min 0.8449
_exptl_absorpt_correction_type multi-scan
_exptl_crystal_colour Green
_exptl_crystal_density_diffrn 1.344
_exptl_crystal_density_method 'not measured'
_exptl_crystal_description Block
_exptl_crystal_F_000 2816
_exptl_crystal_size_max 0.19
_exptl_crystal_size_mid 0.10
_exptl_crystal_size_min 0.09
_refine_diff_density_max 0.955
_refine_diff_density_min -0.684
_refine_diff_density_rms 0.108
_refine_ls_extinction_coef 0.00059(17)
_refine_ls_extinction_expression Fc^*^=kFc[1+0.001xFc^2^\l^3^/sin(2\q)]^-1/4^
_refine_ls_extinction_method SHELXL
_refine_ls_goodness_of_fit_ref 1.016
_refine_ls_hydrogen_treatment constr
_refine_ls_matrix_type full
_refine_ls_number_parameters 421
_refine_ls_number_reflns 7736
_refine_ls_number_restraints 0
_refine_ls_restrained_S_all 1.016
_refine_ls_R_factor_all 0.1215
_refine_ls_R_factor_gt 0.0690
_refine_ls_shift/su_max 0.003
_refine_ls_shift/su_mean 0.000
_refine_ls_structure_factor_coef Fsqd
_refine_ls_weighting_details 'calc w=1/[\s^2^(Fo^2^)+(0.1218P)^2^+11.1063P] where P=(Fo^2^+2Fc^2^)/3'
_refine_ls_weighting_scheme calc
_refine_ls_wR_factor_gt 0.1896
_refine_ls_wR_factor_ref 0.2207
_reflns_number_gt 4766
_reflns_number_total 7736
_reflns_threshold_expression >2sigma(I)
_cod_data_source_file cg800087q_si_002.cif
_cod_data_source_block shelxl
_cod_depositor_comments
;
The following automatic conversions were performed:

'_symmetry_cell_setting' value 'Monoclinic' changed to 'monoclinic'
according to /home/saulius/struct/CIF-dictionaries/cif_core.dic
dictionary named 'cif_core.dic' version 2.4.1 from
2010-06-29.

'_exptl_absorpt_correction_type' value 'Multi-scan'
changed to 'multi-scan' according to
/home/saulius/struct/CIF-dictionaries/cif_core.dic dictionary named
'cif_core.dic' version 2.4.1 from 2010-06-29.

Automatic conversion script
Id: cif_fix_values 1715 2011-07-08 13:25:40Z adriana 
;
_cod_original_sg_symbol_H-M C2/c
_cod_database_code 4503580

loop_
_symmetry_equiv_pos_as_xyz
'x, y, z'
'-x, y, -z+1/2'
'x+1/2, y+1/2, z'
'-x+1/2, y+1/2, -z+1/2'
'-x, -y, -z'
'x, -y, z-1/2'
'-x+1/2, -y+1/2, -z'
'x+1/2, -y+1/2, z-1/2'

loop_
_atom_site_label
_atom_site_type_symbol
_atom_site_fract_x
_atom_site_fract_y
_atom_site_fract_z
_atom_site_U_iso_or_equiv
_atom_site_adp_type
_atom_site_occupancy
_atom_site_symmetry_multiplicity
_atom_site_calc_flag
_atom_site_refinement_flags
C1 C 1.2257(3) 0.7960(3) 0.2845(3) 0.0416(13) Uani 1 1 d .
H1 H 1.2043 0.8349 0.2847 0.050 Uiso 1 1 calc R
C2 C 0.6030(2) 0.5620(2) 0.2013(3) 0.0333(11) Uani 1 1 d .
C3 C 0.7852(2) 0.5825(2) -0.0046(3) 0.0324(11) Uani 1 1 d .
C4 C 0.6142(3) 0.6729(3) 0.3605(3) 0.0400(12) Uani 1 1 d .
H4 H 0.6423 0.6379 0.3563 0.048 Uiso 1 1 calc R
C5 C 1.1345(3) 0.7415(3) 0.2042(3) 0.0454(14) Uani 1 1 d .
C6 C 0.6936(3) 0.5659(2) 0.0973(3) 0.0356(11) Uani 1 1 d .
H6 H 0.6671 0.5949 0.0679 0.043 Uiso 1 1 calc R
C7 C 0.6691(2) 0.5395(2) 0.1686(3) 0.0334(11) Uani 1 1 d .
C8 C 0.5294(3) 0.7356(3) 0.3476(4) 0.0511(15) Uani 1 1 d .
H8 H 0.4871 0.7517 0.3315 0.061 Uiso 1 1 calc R
C9 C 1.0130(3) 0.7382(3) 0.1164(3) 0.0437(13) Uani 1 1 d .
C10 C 0.7574(3) 0.5497(2) 0.0686(3) 0.0335(11) Uani 1 1 d .
C11 C 0.7083(3) 0.4953(2) 0.2112(3) 0.0374(12) Uani 1 1 d .
H11 H 0.6922 0.4774 0.2595 0.045 Uiso 1 1 calc R
C12 C 0.7709(3) 0.4778(3) 0.1826(3) 0.0400(12) Uani 1 1 d .
C13 C 0.7958(3) 0.5047(3) 0.1106(3) 0.0399(12) Uani 1 1 d .
H13 H 0.8378 0.4925 0.0908 0.048 Uiso 1 1 calc R
C14 C 0.9315(3) 0.6912(3) 0.0148(3) 0.0417(13) Uani 1 1 d .
H14 H 0.9568 0.6551 0.0056 0.050 Uiso 1 1 calc R
C15 C 0.8532(3) 0.7599(3) 0.0077(3) 0.0426(13) Uani 1 1 d .
H15 H 0.8132 0.7807 -0.0075 0.051 Uiso 1 1 calc R
C16 C 0.9003(3) 0.7810(3) 0.0643(4) 0.0500(15) Uani 1 1 d .
H16 H 0.8989 0.8182 0.0942 0.060 Uiso 1 1 calc R
C17 C 0.6914(3) 0.7372(3) 0.4532(3) 0.0434(13) Uani 1 1 d .
C18 C 0.8147(3) 0.4320(3) 0.2317(3) 0.0442(14) Uani 1 1 d .
C19 C 1.2982(3) 0.7227(3) 0.3054(4) 0.0554(17) Uani 1 1 d .
H19 H 1.3372 0.7014 0.3234 0.066 Uiso 1 1 calc R
C20 C 0.7247(3) 0.6898(3) 0.4967(4) 0.0599(18) Uani 1 1 d .
H20 H 0.7077 0.6491 0.4947 0.072 Uiso 1 1 calc R
C21 C 1.2454(3) 0.6967(3) 0.2619(4) 0.0597(18) Uani 1 1 d .
H21 H 1.2413 0.6553 0.2444 0.072 Uiso 1 1 calc R
C22 C 0.7169(3) 0.7972(3) 0.4569(4) 0.0555(17) Uani 1 1 d .
H22 H 0.6947 0.8292 0.4279 0.067 Uiso 1 1 calc R
C23 C 0.5754(3) 0.7647(3) 0.3986(4) 0.0531(16) Uani 1 1 d .
H23 H 0.5708 0.8039 0.4232 0.064 Uiso 1 1 calc R
C24 C 1.1062(4) 0.7944(4) 0.1743(6) 0.106(4) Uani 1 1 d .
H24 H 1.1281 0.8325 0.1833 0.127 Uiso 1 1 calc R
C25 C 1.0411(4) 0.6855(3) 0.1473(5) 0.084(3) Uani 1 1 d .
H25 H 1.0191 0.6474 0.1382 0.101 Uiso 1 1 calc R
C26 C 1.1020(4) 0.6867(4) 0.1922(6) 0.090(3) Uani 1 1 d .
H26 H 1.1204 0.6498 0.2140 0.108 Uiso 1 1 calc R
C27 C 1.0446(4) 0.7928(3) 0.1301(6) 0.097(3) Uani 1 1 d .
H27 H 1.0254 0.8298 0.1100 0.117 Uiso 1 1 calc R
N1 N 0.5547(2) 0.6784(2) 0.3231(2) 0.0351(9) Uani 1 1 d .
N2 N 0.6300(2) 0.7247(2) 0.4066(3) 0.0423(11) Uani 1 1 d .
N3 N 0.8735(2) 0.7038(2) -0.0235(3) 0.0363(10) Uani 1 1 d .
N4 N 0.9504(2) 0.7362(2) 0.0686(3) 0.0428(11) Uani 1 1 d .
N5 N 1.2859(2) 0.7844(2) 0.3187(2) 0.0371(10) Uani 1 1 d .
N6 N 1.1990(2) 0.7440(2) 0.2491(3) 0.0460(12) Uani 1 1 d .
Ni1 Ni 0.83326(3) 0.64643(3) -0.11428(3) 0.0278(2) Uani 1 1 d .
Ni2 Ni 0.5000 0.61660(4) 0.2500 0.0289(2) Uani 1 2 d S
O1 O 0.56938(17) 0.60265(17) 0.1602(2) 0.0397(9) Uani 1 1 d .
O2 O 0.58197(18) 0.54393(17) 0.2704(2) 0.0409(9) Uani 1 1 d .
O3 O 0.75048(18) 0.62384(17) -0.0406(2) 0.0370(8) Uani 1 1 d .
O4 O 0.84527(18) 0.57051(17) -0.0278(2) 0.0388(8) Uani 1 1 d .
O5 O 0.92605(18) 0.64657(17) -0.1734(2) 0.0409(9) Uani 1 1 d .
O6 O 0.8666(3) 0.4095(3) 0.1987(3) 0.0848(19) Uani 1 1 d .
O7 O 0.79565(19) 0.41834(18) 0.3023(2) 0.0412(9) Uani 1 1 d .
O8 O 0.9246(7) 0.4674(4) 0.9351(6) 0.087(4) Uani 0.50 1 d P
O9 O 0.0317(3) 0.4217(3) 0.4097(4) 0.109(2) Uani 1 1 d .
O10 O 0.5702(11) 0.4197(4) 0.3324(10) 0.187(10) Uani 0.50 1 d P
O11 O 0.7727(10) 0.5584(7) 0.3751(9) 0.156(8) Uani 0.50 1 d P
O12 O 0.4876(5) 0.4310(5) 0.0038(5) 0.069(3) Uani 0.50 1 d P

loop_
_atom_site_aniso_label
_atom_site_aniso_U_11
_atom_site_aniso_U_22
_atom_site_aniso_U_33
_atom_site_aniso_U_23
_atom_site_aniso_U_13
_atom_site_aniso_U_12
C1 0.035(3) 0.044(3) 0.045(3) -0.005(3) -0.014(2) 0.000(2)
C2 0.022(2) 0.040(3) 0.038(3) 0.003(2) 0.005(2) 0.000(2)
C3 0.026(3) 0.038(3) 0.034(2) 0.001(2) 0.0031(19) 0.004(2)
C4 0.026(3) 0.043(3) 0.051(3) -0.008(3) -0.011(2) 0.000(2)
C5 0.029(3) 0.062(4) 0.044(3) -0.011(3) -0.016(2) 0.001(3)
C6 0.025(2) 0.044(3) 0.038(3) 0.008(2) 0.003(2) 0.007(2)
C7 0.024(2) 0.037(3) 0.039(3) 0.010(2) 0.005(2) 0.005(2)
C8 0.031(3) 0.056(4) 0.066(4) -0.014(3) -0.018(3) 0.008(3)
C9 0.035(3) 0.054(3) 0.041(3) -0.010(3) -0.015(2) 0.003(3)
C10 0.027(3) 0.042(3) 0.032(2) 0.004(2) 0.0055(19) 0.008(2)
C11 0.033(3) 0.044(3) 0.036(3) 0.013(2) 0.010(2) 0.007(2)
C12 0.031(3) 0.051(3) 0.039(3) 0.011(2) 0.007(2) 0.014(2)
C13 0.027(3) 0.056(3) 0.038(3) 0.012(2) 0.011(2) 0.016(2)
C14 0.034(3) 0.044(3) 0.046(3) -0.011(3) -0.013(2) 0.010(2)
C15 0.025(3) 0.051(3) 0.050(3) -0.010(3) -0.006(2) 0.009(2)
C16 0.037(3) 0.052(3) 0.060(3) -0.023(3) -0.008(3) 0.005(3)
C17 0.027(3) 0.052(3) 0.050(3) -0.006(3) -0.013(2) -0.005(2)
C18 0.037(3) 0.051(3) 0.045(3) 0.012(3) 0.013(2) 0.018(3)
C19 0.042(3) 0.057(4) 0.066(4) -0.021(3) -0.024(3) 0.014(3)
C20 0.049(4) 0.051(3) 0.078(4) 0.005(3) -0.030(3) -0.008(3)
C21 0.050(4) 0.050(3) 0.078(4) -0.026(3) -0.021(3) 0.010(3)
C22 0.041(3) 0.048(3) 0.077(4) 0.006(3) -0.028(3) -0.006(3)
C23 0.042(3) 0.052(3) 0.064(4) -0.019(3) -0.014(3) 0.007(3)
C24 0.073(6) 0.059(4) 0.181(10) -0.023(5) -0.090(6) -0.001(4)
C25 0.065(5) 0.054(4) 0.130(7) -0.001(4) -0.061(5) -0.009(4)
C26 0.073(6) 0.056(4) 0.137(7) 0.005(5) -0.066(5) -0.006(4)
C27 0.075(6) 0.052(4) 0.161(9) -0.019(5) -0.075(6) 0.004(4)
N1 0.022(2) 0.043(2) 0.040(2) 0.000(2) -0.0034(17) -0.0021(18)
N2 0.026(2) 0.053(3) 0.047(3) -0.007(2) -0.0120(19) -0.002(2)
N3 0.026(2) 0.040(2) 0.042(2) -0.006(2) -0.0046(18) 0.0008(18)
N4 0.029(2) 0.052(3) 0.047(3) -0.012(2) -0.0130(19) 0.003(2)
N5 0.028(2) 0.047(3) 0.036(2) -0.009(2) -0.0089(17) 0.0025(19)
N6 0.037(3) 0.051(3) 0.050(3) -0.014(2) -0.018(2) 0.005(2)
Ni1 0.0198(3) 0.0354(4) 0.0281(3) -0.0007(3) -0.0016(2) -0.0015(2)
Ni2 0.0142(4) 0.0374(5) 0.0350(4) 0.000 -0.0001(3) 0.000
O1 0.0241(18) 0.053(2) 0.0423(19) 0.0058(18) 0.0056(15) 0.0115(16)
O2 0.030(2) 0.046(2) 0.047(2) 0.0092(18) 0.0127(16) 0.0047(16)
O3 0.0276(18) 0.049(2) 0.0349(17) 0.0094(16) 0.0032(14) 0.0082(16)
O4 0.0260(19) 0.046(2) 0.045(2) 0.0059(17) 0.0102(15) 0.0101(16)
O5 0.0264(19) 0.052(2) 0.0440(19) -0.0069(17) 0.0058(15) -0.0113(16)
O6 0.068(3) 0.128(4) 0.060(3) 0.049(3) 0.035(2) 0.069(3)
O7 0.035(2) 0.054(2) 0.0355(18) 0.0115(17) 0.0077(15) 0.0137(17)
O8 0.136(11) 0.055(6) 0.072(6) -0.001(5) 0.025(6) 0.062(6)
O9 0.067(4) 0.123(5) 0.139(5) -0.042(4) 0.044(4) -0.033(4)
O10 0.36(3) 0.028(5) 0.186(14) 0.050(7) 0.186(16) 0.026(9)
O11 0.23(2) 0.108(11) 0.124(12) -0.012(9) -0.075(13) 0.014(12)
O12 0.083(7) 0.094(7) 0.029(4) -0.003(4) -0.015(4) -0.014(6)

loop_
_atom_type_symbol
_atom_type_description
_atom_type_scat_dispersion_real
_atom_type_scat_dispersion_imag
_atom_type_scat_source
C C 0.0033 0.0016 'International Tables Vol C Tables 4.2.6.8 and 6.1.1.4'
H H 0.0000 0.0000 'International Tables Vol C Tables 4.2.6.8 and 6.1.1.4'
N N 0.0061 0.0033 'International Tables Vol C Tables 4.2.6.8 and 6.1.1.4'
O O 0.0106 0.0060 'International Tables Vol C Tables 4.2.6.8 and 6.1.1.4'
Ni Ni 0.3393 1.1124 'International Tables Vol C Tables 4.2.6.8 and 6.1.1.4'

loop_
_geom_angle_atom_site_label_1
_geom_angle_atom_site_label_2
_geom_angle_atom_site_label_3
_geom_angle
_geom_angle_site_symmetry_1
_geom_angle_site_symmetry_3
N5 C1 N6 111.0(5) . .
N5 C1 H1 124.5 . .
N6 C1 H1 124.5 . .
O2 C2 O1 119.6(4) . .
O2 C2 C7 121.6(4) . .
O1 C2 C7 118.7(4) . .
O2 C2 Ni2 64.8(3) . .
O1 C2 Ni2 55.0(2) . .
C7 C2 Ni2 170.7(4) . .
O3 C3 O4 120.4(4) . .
O3 C3 C10 119.5(4) . .
O4 C3 C10 120.0(4) . .
O3 C3 Ni1 59.1(2) . .
O4 C3 Ni1 61.4(3) . .
C10 C3 Ni1 173.5(4) . .
N1 C4 N2 111.3(5) . .
N1 C4 H4 124.3 . .
N2 C4 H4 124.3 . .
C24 C5 C26 119.4(6) . .
C24 C5 N6 119.9(5) . .
C26 C5 N6 120.8(6) . .
C7 C6 C10 120.9(5) . .
C7 C6 H6 119.6 . .
C10 C6 H6 119.6 . .
C6 C7 C11 119.3(5) . .
C6 C7 C2 119.3(4) . .
C11 C7 C2 121.3(4) . .
C23 C8 N1 109.9(5) . .
C23 C8 H8 125.0 . .
N1 C8 H8 125.0 . .
C27 C9 C25 119.0(6) . .
C27 C9 N4 120.3(6) . .
C25 C9 N4 120.7(5) . .
C13 C10 C6 119.5(4) . .
C13 C10 C3 120.5(4) . .
C6 C10 C3 119.9(4) . .
C12 C11 C7 120.5(4) . .
C12 C11 H11 119.7 . .
C7 C11 H11 119.7 . .
C11 C12 C13 120.2(5) . .
C11 C12 C18 120.1(5) . .
C13 C12 C18 119.6(5) . .
C10 C13 C12 119.6(5) . .
C10 C13 H13 120.2 . .
C12 C13 H13 120.2 . .
N3 C14 N4 112.3(5) . .
N3 C14 H14 123.9 . .
N4 C14 H14 123.9 . .
C16 C15 N3 109.8(5) . .
C16 C15 H15 125.1 . .
N3 C15 H15 125.1 . .
C15 C16 N4 106.1(5) . .
C15 C16 H16 127.0 . .
N4 C16 H16 127.0 . .
C22 C17 C20 119.4(5) . .
C22 C17 N2 119.8(5) . .
C20 C17 N2 120.7(5) . .
O7 C18 O6 124.5(5) . .
O7 C18 C12 116.7(5) . .
O6 C18 C12 118.8(5) . .
C21 C19 N5 110.1(5) . .
C21 C19 H19 125.0 . .
N5 C19 H19 125.0 . .
C22 C20 C17 120.0(6) 7_666 .
C22 C20 H20 120.0 7_666 .
C17 C20 H20 120.0 . .
C19 C21 N6 105.8(5) . .
C19 C21 H21 127.1 . .
N6 C21 H21 127.1 . .
C17 C22 C20 120.6(6) . 7_666
C17 C22 H22 119.7 . .
C20 C22 H22 119.7 7_666 .
C8 C23 N2 106.1(5) . .
C8 C23 H23 127.0 . .
N2 C23 H23 127.0 . .
C5 C24 C27 120.7(7) . .
C5 C24 H24 119.7 . .
C27 C24 H24 119.7 . .
C9 C25 C26 121.3(6) . .
C9 C25 H25 119.3 . .
C26 C25 H25 119.3 . .
C5 C26 C25 119.5(7) . .
C5 C26 H26 120.3 . .
C25 C26 H26 120.3 . .
C9 C27 C24 120.2(7) . .
C9 C27 H27 119.9 . .
C24 C27 H27 119.9 . .
C4 N1 C8 105.9(4) . .
C4 N1 Ni2 130.8(4) . .
C8 N1 Ni2 123.1(3) . .
C4 N2 C23 106.8(4) . .
C4 N2 C17 127.8(5) . .
C23 N2 C17 125.4(5) . .
C14 N3 C15 105.5(4) . .
C14 N3 Ni1 121.8(4) . .
C15 N3 Ni1 132.6(3) . .
C14 N4 C16 106.4(4) . .
C14 N4 C9 126.0(5) . .
C16 N4 C9 127.5(5) . .
C1 N5 C19 106.1(4) . .
C1 N5 Ni1 118.6(4) . 8_566
C19 N5 Ni1 135.0(4) . 8_566
C1 N6 C21 107.1(5) . .
C1 N6 C5 124.7(5) . .
C21 N6 C5 128.2(5) . .
N5 Ni1 N3 96.16(17) 8_465 .
N5 Ni1 O7 89.41(17) 8_465 6_565
N3 Ni1 O7 174.31(16) . 6_565
N5 Ni1 O5 98.56(17) 8_465 .
N3 Ni1 O5 90.05(16) . .
O7 Ni1 O5 90.27(14) 6_565 .
N5 Ni1 O3 96.74(16) 8_465 .
N3 Ni1 O3 91.28(16) . .
O7 Ni1 O3 86.89(14) 6_565 .
O5 Ni1 O3 164.41(15) . .
N5 Ni1 O4 158.63(16) 8_465 .
N3 Ni1 O4 87.34(16) . .
O7 Ni1 O4 87.04(15) 6_565 .
O5 Ni1 O4 102.52(14) . .
O3 Ni1 O4 62.04(13) . .
N5 Ni1 C3 127.45(17) 8_465 .
N3 Ni1 C3 88.02(17) . .
O7 Ni1 C3 87.65(15) 6_565 .
O5 Ni1 C3 133.88(16) . .
O3 Ni1 C3 30.72(14) . .
O4 Ni1 C3 31.37(14) . .
O1 Ni2 O1 163.2(2) . 2_655
O1 Ni2 N1 98.76(16) . .
O1 Ni2 N1 92.04(15) 2_655 .
O1 Ni2 N1 92.04(15) . 2_655
O1 Ni2 N1 98.76(16) 2_655 2_655
N1 Ni2 N1 100.0(2) . 2_655
O1 Ni2 O2 106.55(14) . 2_655
O1 Ni2 O2 60.92(13) 2_655 2_655
N1 Ni2 O2 152.47(14) . 2_655
N1 Ni2 O2 89.91(16) 2_655 2_655
O1 Ni2 O2 60.92(13) . .
O1 Ni2 O2 106.55(14) 2_655 .
N1 Ni2 O2 89.91(16) . .
N1 Ni2 O2 152.47(14) 2_655 .
O2 Ni2 O2 92.98(19) 2_655 .
O1 Ni2 C2 30.61(14) . .
O1 Ni2 C2 136.34(16) 2_655 .
N1 Ni2 C2 93.72(17) . .
N1 Ni2 C2 122.60(16) 2_655 .
O2 Ni2 C2 102.50(15) 2_655 .
O2 Ni2 C2 30.36(14) . .
O1 Ni2 C2 136.34(16) . 2_655
O1 Ni2 C2 30.61(15) 2_655 2_655
N1 Ni2 C2 122.60(16) . 2_655
N1 Ni2 C2 93.72(17) 2_655 2_655
O2 Ni2 C2 30.36(14) 2_655 2_655
O2 Ni2 C2 102.50(15) . 2_655
C2 Ni2 C2 124.0(2) . 2_655
C2 O1 Ni2 94.4(3) . .
C2 O2 Ni2 84.9(3) . .
C3 O3 Ni1 90.2(3) . .
C3 O4 Ni1 87.3(3) . .
C18 O7 Ni1 130.3(3) . 6_566

loop_
_geom_bond_atom_site_label_1
_geom_bond_atom_site_label_2
_geom_bond_distance
_geom_bond_site_symmetry_2
C1 N5 1.314(6) .
C1 N6 1.346(7) .
C1 H1 0.9300 .
C2 O2 1.258(6) .
C2 O1 1.266(6) .
C2 C7 1.493(7) .
C2 Ni2 2.480(5) .
C3 O3 1.247(6) .
C3 O4 1.272(6) .
C3 C10 1.489(7) .
C3 Ni1 2.441(5) .
C4 N1 1.306(6) .
C4 N2 1.363(7) .
C4 H4 0.9300 .
C5 C24 1.341(9) .
C5 C26 1.344(9) .
C5 N6 1.442(6) .
C6 C7 1.378(7) .
C6 C10 1.391(7) .
C6 H6 0.9300 .
C7 C11 1.387(7) .
C8 C23 1.355(8) .
C8 N1 1.378(7) .
C8 H8 0.9300 .
C9 C27 1.335(9) .
C9 C25 1.343(9) .
C9 N4 1.432(6) .
C10 C13 1.384(7) .
C11 C12 1.375(7) .
C11 H11 0.9300 .
C12 C13 1.396(7) .
C12 C18 1.511(7) .
C13 H13 0.9300 .
C14 N3 1.308(6) .
C14 N4 1.339(7) .
C14 H14 0.9300 .
C15 C16 1.357(7) .
C15 N3 1.362(7) .
C15 H15 0.9300 .
C16 N4 1.371(7) .
C16 H16 0.9300 .
C17 C22 1.376(8) .
C17 C20 1.385(8) .
C17 N2 1.428(6) .
C18 O7 1.241(6) .
C18 O6 1.258(6) .
C19 C21 1.354(8) .
C19 N5 1.357(7) .
C19 H19 0.9300 .
C20 C22 1.378(7) 7_666
C20 H20 0.9300 .
C21 N6 1.371(8) .
C21 H21 0.9300 .
C22 C20 1.378(7) 7_666
C22 H22 0.9300 .
C23 N2 1.374(7) .
C23 H23 0.9300 .
C24 C27 1.386(9) .
C24 H24 0.9300 .
C25 C26 1.381(9) .
C25 H25 0.9300 .
C26 H26 0.9300 .
C27 H27 0.9300 .
N1 Ni2 2.053(4) .
N3 Ni1 2.049(4) .
N5 Ni1 2.037(4) 8_566
Ni1 N5 2.037(4) 8_465
Ni1 O7 2.052(3) 6_565
Ni1 O5 2.078(4) .
Ni1 O3 2.095(3) .
Ni1 O4 2.145(3) .
Ni2 O1 2.037(3) .
Ni2 O1 2.037(3) 2_655
Ni2 N1 2.053(4) 2_655
Ni2 O2 2.252(4) 2_655
Ni2 O2 2.252(4) .
Ni2 C2 2.480(5) 2_655
O7 Ni1 2.052(3) 6_566

loop_
_geom_torsion_atom_site_label_1
_geom_torsion_atom_site_label_2
_geom_torsion_atom_site_label_3
_geom_torsion_atom_site_label_4
_geom_torsion
_geom_torsion_site_symmetry_1
_geom_torsion_site_symmetry_4
C10 C6 C7 C11 -1.3(8) . .
C10 C6 C7 C2 174.8(5) . .
O2 C2 C7 C6 -172.8(5) . .
O1 C2 C7 C6 3.7(8) . .
Ni2 C2 C7 C6 -42(2) . .
O2 C2 C7 C11 3.2(8) . .
O1 C2 C7 C11 179.7(5) . .
Ni2 C2 C7 C11 134(2) . .
C7 C6 C10 C13 2.5(8) . .
C7 C6 C10 C3 -175.1(5) . .
O3 C3 C10 C13 -178.6(5) . .
O4 C3 C10 C13 -1.9(8) . .
Ni1 C3 C10 C13 -102(3) . .
O3 C3 C10 C6 -1.0(8) . .
O4 C3 C10 C6 175.7(5) . .
Ni1 C3 C10 C6 75(3) . .
C6 C7 C11 C12 -0.2(8) . .
C2 C7 C11 C12 -176.2(5) . .
C7 C11 C12 C13 0.5(9) . .
C7 C11 C12 C18 177.0(5) . .
C6 C10 C13 C12 -2.2(8) . .
C3 C10 C13 C12 175.4(5) . .
C11 C12 C13 C10 0.7(9) . .
C18 C12 C13 C10 -175.8(5) . .
N3 C15 C16 N4 -0.7(7) . .
C11 C12 C18 O7 -9.3(9) . .
C13 C12 C18 O7 167.2(6) . .
C11 C12 C18 O6 169.5(6) . .
C13 C12 C18 O6 -13.9(9) . .
C22 C17 C20 C22 -0.2(12) . 7_666
N2 C17 C20 C22 -178.4(6) . 7_666
N5 C19 C21 N6 -0.6(8) . .
C20 C17 C22 C20 0.2(12) . 7_666
N2 C17 C22 C20 178.5(6) . 7_666
N1 C8 C23 N2 -0.6(8) . .
C26 C5 C24 C27 -1.2(15) . .
N6 C5 C24 C27 179.3(8) . .
C27 C9 C25 C26 -0.5(14) . .
N4 C9 C25 C26 178.9(8) . .
C24 C5 C26 C25 1.9(14) . .
N6 C5 C26 C25 -178.5(8) . .
C9 C25 C26 C5 -1.1(15) . .
C25 C9 C27 C24 1.2(14) . .
N4 C9 C27 C24 -178.1(8) . .
C5 C24 C27 C9 -0.4(17) . .
N2 C4 N1 C8 -1.8(7) . .
N2 C4 N1 Ni2 -176.8(3) . .
C23 C8 N1 C4 1.5(7) . .
C23 C8 N1 Ni2 176.9(4) . .
N1 C4 N2 C23 1.5(7) . .
N1 C4 N2 C17 -177.1(5) . .
C8 C23 N2 C4 -0.5(7) . .
C8 C23 N2 C17 178.2(5) . .
C22 C17 N2 C4 143.5(7) . .
C20 C17 N2 C4 -38.2(9) . .
C22 C17 N2 C23 -34.9(9) . .
C20 C17 N2 C23 143.3(7) . .
N4 C14 N3 C15 -0.5(7) . .
N4 C14 N3 Ni1 176.6(4) . .
C16 C15 N3 C14 0.7(7) . .
C16 C15 N3 Ni1 -176.0(4) . .
N3 C14 N4 C16 0.1(7) . .
N3 C14 N4 C9 -176.1(5) . .
C15 C16 N4 C14 0.4(7) . .
C15 C16 N4 C9 176.4(6) . .
C27 C9 N4 C14 142.6(8) . .
C25 C9 N4 C14 -36.7(10) . .
C27 C9 N4 C16 -32.7(11) . .
C25 C9 N4 C16 148.0(7) . .
N6 C1 N5 C19 -0.4(7) . .
N6 C1 N5 Ni1 -174.4(4) . 8_566
C21 C19 N5 C1 0.6(8) . .
C21 C19 N5 Ni1 173.2(5) . 8_566
N5 C1 N6 C21 0.1(7) . .
N5 C1 N6 C5 -177.9(5) . .
C19 C21 N6 C1 0.3(8) . .
C19 C21 N6 C5 178.2(6) . .
C24 C5 N6 C1 19.4(10) . .
C26 C5 N6 C1 -160.1(7) . .
C24 C5 N6 C21 -158.1(8) . .
C26 C5 N6 C21 22.4(11) . .
C14 N3 Ni1 N5 -148.6(5) . 8_465
C15 N3 Ni1 N5 27.7(5) . 8_465
C14 N3 Ni1 O7 43.4(18) . 6_565
C15 N3 Ni1 O7 -140.4(14) . 6_565
C14 N3 Ni1 O5 -49.9(5) . .
C15 N3 Ni1 O5 126.3(5) . .
C14 N3 Ni1 O3 114.5(4) . .
C15 N3 Ni1 O3 -69.2(5) . .
C14 N3 Ni1 O4 52.6(4) . .
C15 N3 Ni1 O4 -131.2(5) . .
C14 N3 Ni1 C3 84.0(5) . .
C15 N3 Ni1 C3 -99.8(5) . .
O3 C3 Ni1 N5 -0.4(4) . 8_465
O4 C3 Ni1 N5 175.6(3) . 8_465
C10 C3 Ni1 N5 -80(3) . 8_465
O3 C3 Ni1 N3 95.8(3) . .
O4 C3 Ni1 N3 -88.1(3) . .
C10 C3 Ni1 N3 16(3) . .
O3 C3 Ni1 O7 -87.9(3) . 6_565
O4 C3 Ni1 O7 88.2(3) . 6_565
C10 C3 Ni1 O7 -168(3) . 6_565
O3 C3 Ni1 O5 -176.0(3) . .
O4 C3 Ni1 O5 0.0(4) . .
C10 C3 Ni1 O5 104(3) . .
O4 C3 Ni1 O3 176.0(5) . .
C10 C3 Ni1 O3 -80(3) . .
O3 C3 Ni1 O4 -176.0(5) . .
C10 C3 Ni1 O4 104(3) . .
C4 N1 Ni2 O1 -58.4(5) . .
C8 N1 Ni2 O1 127.4(4) . .
C4 N1 Ni2 O1 108.7(5) . 2_655
C8 N1 Ni2 O1 -65.5(5) . 2_655
C4 N1 Ni2 N1 -152.0(6) . 2_655
C8 N1 Ni2 N1 33.8(4) . 2_655
C4 N1 Ni2 O2 98.5(6) . 2_655
C8 N1 Ni2 O2 -75.8(6) . 2_655
C4 N1 Ni2 O2 2.2(5) . .
C8 N1 Ni2 O2 -172.1(4) . .
C4 N1 Ni2 C2 -28.0(5) . .
C8 N1 Ni2 C2 157.8(5) . .
C4 N1 Ni2 C2 107.0(5) . 2_655
C8 N1 Ni2 C2 -67.2(5) . 2_655
O2 C2 Ni2 O1 -175.6(5) . .
C7 C2 Ni2 O1 50(2) . .
O2 C2 Ni2 O1 -13.4(4) . 2_655
O1 C2 Ni2 O1 162.2(3) . 2_655
C7 C2 Ni2 O1 -148(2) . 2_655
O2 C2 Ni2 N1 83.4(3) . .
O1 C2 Ni2 N1 -100.9(3) . .
C7 C2 Ni2 N1 -51(2) . .
O2 C2 Ni2 N1 -172.2(3) . 2_655
O1 C2 Ni2 N1 3.4(4) . 2_655
C7 C2 Ni2 N1 53(2) . 2_655
O2 C2 Ni2 O2 -74.2(4) . 2_655
O1 C2 Ni2 O2 101.4(3) . 2_655
C7 C2 Ni2 O2 151(2) . 2_655
O1 C2 Ni2 O2 175.6(5) . .
C7 C2 Ni2 O2 -135(2) . .
O2 C2 Ni2 C2 -50.6(3) . 2_655
O1 C2 Ni2 C2 125.0(3) . 2_655
C7 C2 Ni2 C2 175(2) . 2_655
O2 C2 O1 Ni2 4.6(5) . .
C7 C2 O1 Ni2 -172.0(4) . .
O1 Ni2 O1 C2 -47.0(3) 2_655 .
N1 Ni2 O1 C2 82.4(3) . .
N1 Ni2 O1 C2 -177.1(3) 2_655 .
O2 Ni2 O1 C2 -86.6(3) 2_655 .
O2 Ni2 O1 C2 -2.5(3) . .
C2 Ni2 O1 C2 -79.6(5) 2_655 .
O1 C2 O2 Ni2 -4.1(5) . .
C7 C2 O2 Ni2 172.3(5) . .
O1 Ni2 O2 C2 2.6(3) . .
O1 Ni2 O2 C2 170.4(3) 2_655 .
N1 Ni2 O2 C2 -97.5(3) . .
N1 Ni2 O2 C2 14.3(5) 2_655 .
O2 Ni2 O2 C2 109.9(3) 2_655 .
C2 Ni2 O2 C2 139.0(3) 2_655 .
O4 C3 O3 Ni1 -4.0(5) . .
C10 C3 O3 Ni1 172.6(4) . .
N5 Ni1 O3 C3 179.7(3) 8_465 .
N3 Ni1 O3 C3 -84.0(3) . .
O7 Ni1 O3 C3 90.6(3) 6_565 .
O5 Ni1 O3 C3 10.8(7) . .
O4 Ni1 O3 C3 2.3(3) . .
O3 C3 O4 Ni1 4.0(5) . .
C10 C3 O4 Ni1 -172.7(4) . .
N5 Ni1 O4 C3 -9.6(6) 8_465 .
N3 Ni1 O4 C3 90.6(3) . .
O7 Ni1 O4 C3 -90.3(3) 6_565 .
O5 Ni1 O4 C3 -180.0(3) . .
O3 Ni1 O4 C3 -2.3(3) . .
O6 C18 O7 Ni1 -4.9(10) . 6_566
C12 C18 O7 Ni1 173.8(4) . 6_566
